data_7153253
loop_
_publ_author_name
'Afarinkia, Kamyar'
'Royappa, Martin'
'Scowen, Ian J.'
'Steed, Jonathan W.'
'Yu, Hiu-Wan'

_publ_section_title
;
 A synthesis of oligomeric alpha-hydroxy phenylphosphinates and a study of
 the conformational preferences of the dimers.
;
_journal_issue 3
_journal_name_full 'Organic &amp; biomolecular chemistry'
_journal_page_first 600
_journal_page_last 606
_journal_paper_doi 10.1039/b917737j
_journal_volume 8
_journal_year 2010
_chemical_formula_sum 'C23 H34 O5 P2'
_chemical_formula_weight 452.44
_chemical_name_systematic
;
?
;
_space_group_IT_number 2
_symmetry_cell_setting triclinic
_symmetry_space_group_name_Hall '-P 1'
_symmetry_space_group_name_H-M 'P -1'
_atom_sites_solution_hydrogens geom
_atom_sites_solution_primary direct
_atom_sites_solution_secondary difmap
_audit_creation_method SHELXL-97
_cell_angle_alpha 73.726(5)
_cell_angle_beta 88.844(5)
_cell_angle_gamma 88.865(5)
_cell_formula_units_Z 8
_cell_length_a 8.6935(7)
_cell_length_b 23.972(2)
_cell_length_c 24.195(2)
_cell_measurement_reflns_used 8530
_cell_measurement_temperature 173(2)
_cell_measurement_theta_max 18.33
_cell_measurement_theta_min 2.11
_cell_volume 4838.7(7)
_computing_cell_refinement 'Bruker SAINT'
_computing_data_collection 'Bruker APEX2'
_computing_data_reduction 'Bruker SAINT'
_computing_molecular_graphics 'Bruker SHELXTL'
_computing_publication_material 'Bruker SHELXTL'
_computing_structure_refinement 'SHELXL-97 (Sheldrick, 1997)'
_computing_structure_solution 'SHELXS-97 (Sheldrick, 1990)'
_diffrn_ambient_temperature 173(2)
_diffrn_measured_fraction_theta_full 0.999
_diffrn_measured_fraction_theta_max 0.999
_diffrn_measurement_device_type 'Bruker APEX-II CCD'
_diffrn_measurement_method '\f and \w scans'
_diffrn_radiation_monochromator graphite
_diffrn_radiation_source 'fine-focus sealed tube'
_diffrn_radiation_type MoK\a
_diffrn_radiation_wavelength 0.71073
_diffrn_reflns_av_R_equivalents 0.2501
_diffrn_reflns_av_sigmaI/netI 0.1528
_diffrn_reflns_limit_h_max 10
_diffrn_reflns_limit_h_min -10
_diffrn_reflns_limit_k_max 28
_diffrn_reflns_limit_k_min -28
_diffrn_reflns_limit_l_max 28
_diffrn_reflns_limit_l_min -28
_diffrn_reflns_number 249416
_diffrn_reflns_theta_full 25.00
_diffrn_reflns_theta_max 25.00
_diffrn_reflns_theta_min 1.41
_diffrn_standards_number 0
_exptl_absorpt_coefficient_mu 0.210
_exptl_absorpt_correction_T_max 0.9881
_exptl_absorpt_correction_T_min 0.9219
_exptl_absorpt_correction_type none
_exptl_absorpt_process_details 'Bruker SAINT'
_exptl_crystal_colour colourless
_exptl_crystal_density_diffrn 1.242
_exptl_crystal_density_meas 0
_exptl_crystal_density_method 'not measured'
_exptl_crystal_description needle
_exptl_crystal_F_000 1936
_exptl_crystal_size_max 0.39
_exptl_crystal_size_mid 0.15
_exptl_crystal_size_min 0.06
_refine_diff_density_max 0.530
_refine_diff_density_min -0.496
_refine_diff_density_rms 0.081
_refine_ls_extinction_method none
_refine_ls_goodness_of_fit_ref 0.989
_refine_ls_hydrogen_treatment mixed
_refine_ls_matrix_type full
_refine_ls_number_parameters 1114
_refine_ls_number_reflns 17037
_refine_ls_number_restraints 0
_refine_ls_restrained_S_all 0.989
_refine_ls_R_factor_all 0.1964
_refine_ls_R_factor_gt 0.0698
_refine_ls_shift/su_max 0.003
_refine_ls_shift/su_mean 0.000
_refine_ls_structure_factor_coef Fsqd
_refine_ls_weighting_details 'calc w=1/[\s^2^(Fo^2^)+(0.0759P)^2^+0.0000P] where P=(Fo^2^+2Fc^2^)/3'
_refine_ls_weighting_scheme calc
_refine_ls_wR_factor_gt 0.1404
_refine_ls_wR_factor_ref 0.1694
_reflns_number_gt 8018
_reflns_number_total 17037
_reflns_threshold_expression >2sigma(I)
_cod_data_source_file b917737j.txt
_cod_data_source_block mr_048d2_3_0m
_cod_depositor_comments
;
The following automatic conversions were performed:

'_symmetry_cell_setting' value 'Triclinic' changed to 'triclinic'
according to /home/saulius/struct/CIF-dictionaries/cif_core.dic
dictionary named 'cif_core.dic' version 2.4.2 from 2011-04-26.

Automatic conversion script
Id: cif_fix_values 1891 2012-01-12 08:04:46Z andrius 
;
_cod_original_cell_volume 4838.6(7)
_cod_original_sg_symbol_H-M P-1
_cod_database_code 7153253

loop_
_symmetry_equiv_pos_as_xyz
'x, y, z'
'-x, -y, -z'

loop_
_atom_site_label
_atom_site_type_symbol
_atom_site_fract_x
_atom_site_fract_y
_atom_site_fract_z
_atom_site_U_iso_or_equiv
_atom_site_adp_type
_atom_site_occupancy
_atom_site_symmetry_multiplicity
_atom_site_calc_flag
_atom_site_refinement_flags
P1A P 0.81886(13) 0.29436(6) 0.57839(5) 0.0264(3) Uani 1 1 d .
P2A P 0.54955(13) 0.34614(6) 0.68522(6) 0.0296(3) Uani 1 1 d .
O11A O 0.7900(3) 0.33477(13) 0.62081(12) 0.0258(7) Uani 1 1 d .
O12A O 0.7195(3) 0.31051(13) 0.52763(13) 0.0329(8) Uani 1 1 d .
O13A O 0.6404(3) 0.21193(15) 0.64322(16) 0.0387(9) Uani 1 1 d .
H13O H 0.614(5) 0.236(2) 0.663(2) 0.041(16) Uiso 1 1 d .
O21A O 0.3913(3) 0.37812(14) 0.66615(13) 0.0337(8) Uani 1 1 d .
O22A O 0.5451(3) 0.28173(14) 0.70765(14) 0.0384(9) Uani 1 1 d .
C1A C 0.6527(4) 0.37125(19) 0.61653(19) 0.0232(11) Uani 1 1 d .
H1A H 0.5868 0.3653 0.5854 0.028 Uiso 1 1 calc R
C2A C 0.6966(5) 0.4348(2) 0.6015(2) 0.0312(12) Uani 1 1 d .
H2A1 H 0.7583 0.4405 0.6333 0.037 Uiso 1 1 calc R
H2A2 H 0.6010 0.4583 0.5997 0.037 Uiso 1 1 calc R
C3A C 0.7869(5) 0.4588(2) 0.5454(2) 0.0357(13) Uani 1 1 d .
H3A H 0.8847 0.4357 0.5476 0.043 Uiso 1 1 calc R
C4A C 0.8280(6) 0.5216(2) 0.5402(2) 0.0535(16) Uani 1 1 d .
H4A1 H 0.8924 0.5368 0.5057 0.080 Uiso 1 1 calc R
H4A2 H 0.8846 0.5233 0.5743 0.080 Uiso 1 1 calc R
H4A3 H 0.7336 0.5452 0.5372 0.080 Uiso 1 1 calc R
C5A C 0.7020(7) 0.4552(2) 0.4928(2) 0.0578(16) Uani 1 1 d .
H5A1 H 0.6783 0.4145 0.4963 0.087 Uiso 1 1 calc R
H5A2 H 0.7665 0.4706 0.4584 0.087 Uiso 1 1 calc R
H5A3 H 0.6062 0.4780 0.4895 0.087 Uiso 1 1 calc R
C11A C 0.6310(5) 0.3790(2) 0.73544(19) 0.0256(11) Uani 1 1 d .
C12A C 0.7497(5) 0.3504(2) 0.7705(2) 0.0342(12) Uani 1 1 d .
H12A H 0.7830 0.3129 0.7689 0.041 Uiso 1 1 calc R
C13A C 0.8194(6) 0.3763(2) 0.8076(2) 0.0447(14) Uani 1 1 d .
H13B H 0.9000 0.3564 0.8315 0.054 Uiso 1 1 calc R
C14A C 0.7729(6) 0.4307(3) 0.8101(2) 0.0420(14) Uani 1 1 d .
H14A H 0.8217 0.4485 0.8354 0.050 Uiso 1 1 calc R
C15A C 0.6548(6) 0.4594(2) 0.7755(2) 0.0406(13) Uani 1 1 d .
H15A H 0.6215 0.4969 0.7773 0.049 Uiso 1 1 calc R
C16A C 0.5860(5) 0.4339(2) 0.7387(2) 0.0367(13) Uani 1 1 d .
H16A H 0.5057 0.4541 0.7148 0.044 Uiso 1 1 calc R
C21A C 1.0188(5) 0.30094(19) 0.5610(2) 0.0277(11) Uani 1 1 d .
C22A C 1.0648(5) 0.3199(2) 0.5037(2) 0.0325(12) Uani 1 1 d .
H22A H 0.9896 0.3322 0.4747 0.039 Uiso 1 1 calc R
C23A C 1.2193(5) 0.3211(2) 0.4883(2) 0.0450(15) Uani 1 1 d .
H23A H 1.2495 0.3357 0.4490 0.054 Uiso 1 1 calc R
C24A C 1.3290(5) 0.3012(2) 0.5296(3) 0.0407(14) Uani 1 1 d .
H24A H 1.4343 0.3003 0.5186 0.049 Uiso 1 1 calc R
C25A C 1.2864(5) 0.2825(2) 0.5870(2) 0.0389(14) Uani 1 1 d .
H25A H 1.3627 0.2702 0.6156 0.047 Uiso 1 1 calc R
C26A C 1.1322(5) 0.2817(2) 0.6029(2) 0.0345(13) Uani 1 1 d .
H26A H 1.1030 0.2680 0.6424 0.041 Uiso 1 1 calc R
C31A C 0.7959(5) 0.22069(19) 0.6251(2) 0.0298(12) Uani 1 1 d .
H31A H 0.8592 0.2167 0.6601 0.036 Uiso 1 1 calc R
C32A C 0.8516(6) 0.1741(2) 0.5967(2) 0.0396(13) Uani 1 1 d .
H32A H 0.9608 0.1824 0.5837 0.048 Uiso 1 1 calc R
C33A C 0.7592(7) 0.1734(3) 0.5455(3) 0.0709(19) Uani 1 1 d .
H33J H 0.7974 0.1422 0.5297 0.106 Uiso 1 1 calc R
H33K H 0.7688 0.2108 0.5160 0.106 Uiso 1 1 calc R
H33L H 0.6509 0.1668 0.5570 0.106 Uiso 1 1 calc R
C34A C 0.8480(7) 0.1149(2) 0.6406(3) 0.0684(19) Uani 1 1 d .
H34J H 0.7410 0.1038 0.6505 0.103 Uiso 1 1 calc R
H34K H 0.9019 0.1166 0.6753 0.103 Uiso 1 1 calc R
H34L H 0.8990 0.0862 0.6243 0.103 Uiso 1 1 calc R
C41A C 0.2540(5) 0.3645(2) 0.7022(2) 0.0437(14) Uani 1 1 d .
H41A H 0.2694 0.3738 0.7390 0.052 Uiso 1 1 calc R
H41B H 0.2316 0.3226 0.7107 0.052 Uiso 1 1 calc R
C42A C 0.1225(5) 0.4000(3) 0.6705(2) 0.0536(16) Uani 1 1 d .
H42A H 0.1465 0.4414 0.6614 0.080 Uiso 1 1 calc R
H42B H 0.0292 0.3922 0.6947 0.080 Uiso 1 1 calc R
H42C H 0.1058 0.3896 0.6347 0.080 Uiso 1 1 calc R
P1B P 0.88248(12) 0.40636(5) 0.15938(5) 0.0253(3) Uani 1 1 d .
P2B P 1.13377(13) 0.26847(6) 0.15546(5) 0.0293(3) Uani 1 1 d .
O11B O 0.9059(3) 0.34385(12) 0.14752(12) 0.0257(7) Uani 1 1 d .
O12B O 0.9891(3) 0.45127(13) 0.12673(13) 0.0315(8) Uani 1 1 d .
O13B O 1.0526(4) 0.36047(17) 0.24988(15) 0.0363(9) Uani 1 1 d .
H13P H 1.070(5) 0.336(2) 0.2343(19) 0.023(15) Uiso 1 1 d .
O21B O 1.2892(3) 0.27516(15) 0.12036(14) 0.0422(9) Uani 1 1 d .
O22B O 1.1442(3) 0.26754(14) 0.21685(13) 0.0351(8) Uani 1 1 d .
C1B C 1.0316(4) 0.33148(19) 0.11210(18) 0.0245(11) Uani 1 1 d .
H1B H 1.1029 0.3652 0.1023 0.029 Uiso 1 1 calc R
C2B C 0.9693(5) 0.3239(2) 0.05671(19) 0.0294(12) Uani 1 1 d .
H2B1 H 0.8896 0.2937 0.0666 0.035 Uiso 1 1 calc R
H2B2 H 1.0539 0.3095 0.0361 0.035 Uiso 1 1 calc R
C3B C 0.8996(5) 0.3788(2) 0.0157(2) 0.0385(13) Uani 1 1 d .
H3B H 0.8223 0.3956 0.0380 0.046 Uiso 1 1 calc R
C4B C 1.0196(7) 0.4240(2) -0.0085(2) 0.0582(17) Uani 1 1 d .
H4B1 H 1.0678 0.4351 0.0230 0.087 Uiso 1 1 calc R
H4B2 H 0.9708 0.4583 -0.0347 0.087 Uiso 1 1 calc R
H4B3 H 1.0980 0.4080 -0.0297 0.087 Uiso 1 1 calc R
C5B C 0.8150(6) 0.3621(3) -0.0323(2) 0.0551(16) Uani 1 1 d .
H5B1 H 0.7690 0.3970 -0.0585 0.083 Uiso 1 1 calc R
H5B2 H 0.7339 0.3344 -0.0153 0.083 Uiso 1 1 calc R
H5B3 H 0.8881 0.3441 -0.0538 0.083 Uiso 1 1 calc R
C11B C 1.0450(5) 0.2042(2) 0.14842(19) 0.0256(11) Uani 1 1 d .
C12B C 0.9274(5) 0.1794(2) 0.1867(2) 0.0299(12) Uani 1 1 d .
H12B H 0.8947 0.1974 0.2154 0.036 Uiso 1 1 calc R
C13B C 0.8575(5) 0.1291(2) 0.1837(2) 0.0389(13) Uani 1 1 d .
H13C H 0.7779 0.1124 0.2103 0.047 Uiso 1 1 calc R
C14B C 0.9039(6) 0.1034(2) 0.1418(2) 0.0405(14) Uani 1 1 d .
H14B H 0.8575 0.0686 0.1396 0.049 Uiso 1 1 calc R
C15B C 1.0174(6) 0.1284(2) 0.1034(2) 0.0418(14) Uani 1 1 d .
H15B H 1.0480 0.1106 0.0743 0.050 Uiso 1 1 calc R
C16B C 1.0888(5) 0.1787(2) 0.1056(2) 0.0353(13) Uani 1 1 d .
H16B H 1.1666 0.1955 0.0783 0.042 Uiso 1 1 calc R
C21B C 0.6855(5) 0.4225(2) 0.14202(19) 0.0252(11) Uani 1 1 d .
C22B C 0.5658(5) 0.3890(2) 0.1715(2) 0.0309(12) Uani 1 1 d .
H22B H 0.5886 0.3550 0.2017 0.037 Uiso 1 1 calc R
C23B C 0.4129(5) 0.4040(2) 0.1581(2) 0.0346(13) Uani 1 1 d .
H23B H 0.3321 0.3810 0.1792 0.042 Uiso 1 1 calc R
C24B C 0.3810(5) 0.4526(2) 0.1139(2) 0.0362(13) Uani 1 1 d .
H24B H 0.2769 0.4630 0.1044 0.043 Uiso 1 1 calc R
C25B C 0.4962(5) 0.4865(2) 0.0831(2) 0.0375(13) Uani 1 1 d .
H25B H 0.4714 0.5197 0.0524 0.045 Uiso 1 1 calc R
C26B C 0.6491(5) 0.4723(2) 0.0969(2) 0.0331(12) Uani 1 1 d .
H26B H 0.7289 0.4961 0.0760 0.040 Uiso 1 1 calc R
C31B C 0.9055(5) 0.3873(2) 0.23748(18) 0.0238(11) Uani 1 1 d .
H31B H 0.8237 0.3596 0.2570 0.029 Uiso 1 1 calc R
C32B C 0.9042(5) 0.4397(2) 0.2620(2) 0.0306(12) Uani 1 1 d .
H32B H 0.9865 0.4667 0.2416 0.037 Uiso 1 1 calc R
C33B C 0.9404(6) 0.4210(2) 0.3261(2) 0.0431(14) Uani 1 1 d .
H33A H 0.8546 0.3986 0.3476 0.065 Uiso 1 1 calc R
H33B H 0.9557 0.4555 0.3394 0.065 Uiso 1 1 calc R
H33C H 1.0343 0.3968 0.3324 0.065 Uiso 1 1 calc R
C34B C 0.7519(6) 0.4728(2) 0.2525(2) 0.0467(15) Uani 1 1 d .
H34A H 0.7361 0.4896 0.2111 0.070 Uiso 1 1 calc R
H34B H 0.7532 0.5040 0.2714 0.070 Uiso 1 1 calc R
H34C H 0.6681 0.4462 0.2689 0.070 Uiso 1 1 calc R
C41B C 1.4280(5) 0.2461(2) 0.1451(2) 0.0460(15) Uani 1 1 d .
H41C H 1.4167 0.2036 0.1526 0.055 Uiso 1 1 calc R
H41D H 1.4461 0.2543 0.1823 0.055 Uiso 1 1 calc R
C42B C 1.5605(5) 0.2656(3) 0.1060(2) 0.0540(16) Uani 1 1 d .
H42D H 1.5460 0.2549 0.0703 0.081 Uiso 1 1 calc R
H42E H 1.6549 0.2471 0.1246 0.081 Uiso 1 1 calc R
H42F H 1.5687 0.3080 0.0972 0.081 Uiso 1 1 calc R
P1C P 0.69530(13) 0.78853(6) 0.08618(6) 0.0283(3) Uani 1 1 d .
P2C P 0.93372(14) 0.84602(6) 0.19547(6) 0.0371(4) Uani 1 1 d .
O11C O 0.7123(3) 0.82817(13) 0.12940(13) 0.0294(8) Uani 1 1 d .
O12C O 0.7992(3) 0.80443(14) 0.03548(13) 0.0341(8) Uani 1 1 d .
O13C O 0.8767(4) 0.71239(17) 0.15750(18) 0.0406(10) Uani 1 1 d .
H13Q H 0.877(5) 0.734(2) 0.175(2) 0.024(16) Uiso 1 1 d .
O21C O 1.0900(3) 0.87743(16) 0.17618(17) 0.0570(11) Uani 1 1 d .
O22C O 0.9439(4) 0.78228(14) 0.22179(15) 0.0452(9) Uani 1 1 d .
C1C C 0.8417(5) 0.8666(2) 0.1257(2) 0.0301(12) Uani 1 1 d .
H1C H 0.9167 0.8604 0.0959 0.036 Uiso 1 1 calc R
C2C C 0.7881(5) 0.9297(2) 0.1083(2) 0.0373(13) Uani 1 1 d .
H2C1 H 0.8784 0.9542 0.1085 0.045 Uiso 1 1 calc R
H2C2 H 0.7153 0.9353 0.1384 0.045 Uiso 1 1 calc R
C3C C 0.7108(6) 0.9525(2) 0.0503(2) 0.0460(14) Uani 1 1 d .
H3C H 0.6165 0.9291 0.0510 0.055 Uiso 1 1 calc R
C4C C 0.6597(7) 1.0158(2) 0.0426(3) 0.0695(19) Uani 1 1 d .
H4C1 H 0.5943 1.0181 0.0754 0.104 Uiso 1 1 calc R
H4C2 H 0.6018 1.0298 0.0069 0.104 Uiso 1 1 calc R
H4C3 H 0.7505 1.0399 0.0406 0.104 Uiso 1 1 calc R
C5C C 0.8111(8) 0.9479(3) -0.0005(3) 0.088(2) Uani 1 1 d .
H5C1 H 0.9088 0.9674 0.0001 0.132 Uiso 1 1 calc R
H5C2 H 0.7580 0.9665 -0.0364 0.132 Uiso 1 1 calc R
H5C3 H 0.8311 0.9068 0.0022 0.132 Uiso 1 1 calc R
C11C C 0.8381(5) 0.8822(2) 0.2419(2) 0.0316(12) Uani 1 1 d .
C12C C 0.7212(5) 0.8544(2) 0.2781(2) 0.0388(13) Uani 1 1 d .
H12C H 0.6940 0.8161 0.2784 0.047 Uiso 1 1 calc R
C13C C 0.6432(6) 0.8817(2) 0.3141(2) 0.0441(14) Uani 1 1 d .
H13D H 0.5629 0.8623 0.3389 0.053 Uiso 1 1 calc R
C14C C 0.6831(6) 0.9371(3) 0.3136(2) 0.0447(14) Uani 1 1 d .
H14C H 0.6299 0.9559 0.3382 0.054 Uiso 1 1 calc R
C15C C 0.7990(6) 0.9654(2) 0.2780(2) 0.0488(15) Uani 1 1 d .
H15C H 0.8265 1.0035 0.2781 0.059 Uiso 1 1 calc R
C16C C 0.8756(6) 0.9380(2) 0.2421(2) 0.0398(13) Uani 1 1 d .
H16C H 0.9551 0.9578 0.2171 0.048 Uiso 1 1 calc R
C21C C 0.4977(5) 0.7964(2) 0.0692(2) 0.0312(12) Uani 1 1 d .
C22C C 0.4559(5) 0.8206(2) 0.0120(2) 0.0373(13) Uani 1 1 d .
H22C H 0.5326 0.8353 -0.0167 0.045 Uiso 1 1 calc R
C23C C 0.3041(6) 0.8233(2) -0.0028(2) 0.0452(15) Uani 1 1 d .
H23C H 0.2773 0.8402 -0.0418 0.054 Uiso 1 1 calc R
C24C C 0.1904(5) 0.8023(2) 0.0367(3) 0.0477(16) Uani 1 1 d .
H24C H 0.0863 0.8037 0.0251 0.057 Uiso 1 1 calc R
C25C C 0.2285(6) 0.7789(2) 0.0942(3) 0.0454(15) Uani 1 1 d .
H25C H 0.1505 0.7652 0.1225 0.054 Uiso 1 1 calc R
C26C C 0.3810(5) 0.7758(2) 0.1095(2) 0.0350(13) Uani 1 1 d .
H26C H 0.4071 0.7592 0.1487 0.042 Uiso 1 1 calc R
C31C C 0.7302(5) 0.71490(19) 0.1322(2) 0.0282(12) Uani 1 1 d .
H31C H 0.6492 0.7050 0.1631 0.034 Uiso 1 1 calc R
C32C C 0.7353(5) 0.6684(2) 0.0999(2) 0.0391(13) Uani 1 1 d .
H32C H 0.8271 0.6761 0.0734 0.047 Uiso 1 1 calc R
C33C C 0.7582(6) 0.6077(2) 0.1426(2) 0.0453(14) Uani 1 1 d .
H33D H 0.8430 0.6088 0.1683 0.068 Uiso 1 1 calc R
H33E H 0.7825 0.5794 0.1212 0.068 Uiso 1 1 calc R
H33F H 0.6635 0.5964 0.1654 0.068 Uiso 1 1 calc R
C34C C 0.5967(7) 0.6675(3) 0.0640(3) 0.0668(19) Uani 1 1 d .
H34G H 0.5032 0.6657 0.0877 0.100 Uiso 1 1 calc R
H34H H 0.6028 0.6333 0.0494 0.100 Uiso 1 1 calc R
H34I H 0.5938 0.7028 0.0316 0.100 Uiso 1 1 calc R
C41C C 1.2297(5) 0.8621(3) 0.2068(2) 0.0535(16) Uani 1 1 d .
H41G H 1.2516 0.8201 0.2133 0.064 Uiso 1 1 calc R
H41H H 1.2193 0.8698 0.2448 0.064 Uiso 1 1 calc R
C42C C 1.3583(6) 0.8963(3) 0.1735(3) 0.075(2) Uani 1 1 d .
H42J H 1.3679 0.8887 0.1359 0.112 Uiso 1 1 calc R
H42K H 1.4543 0.8850 0.1946 0.112 Uiso 1 1 calc R
H42L H 1.3376 0.9378 0.1682 0.112 Uiso 1 1 calc R
P1D P 0.36344(12) 0.09022(5) 0.34215(5) 0.0236(3) Uani 1 1 d .
P2D P 0.61078(13) 0.22580(5) 0.34393(5) 0.0251(3) Uani 1 1 d .
O11D O 0.3822(3) 0.15312(12) 0.35280(12) 0.0223(7) Uani 1 1 d .
O12D O 0.4717(3) 0.04542(13) 0.37418(13) 0.0291(8) Uani 1 1 d .
O13D O 0.5394(3) 0.13191(15) 0.25138(14) 0.0355(8) Uani 1 1 d .
H13R H 0.5472 0.1595 0.2662 0.053 Uiso 1 1 calc R
O21D O 0.7659(3) 0.21574(13) 0.37824(13) 0.0299(8) Uani 1 1 d .
O22D O 0.6233(3) 0.22538(13) 0.28322(13) 0.0303(8) Uani 1 1 d .
C1D C 0.5019(4) 0.16523(18) 0.38864(18) 0.0213(11) Uani 1 1 d .
H1D H 0.5717 0.1305 0.4007 0.026 Uiso 1 1 calc R
C2D C 0.4297(5) 0.17680(19) 0.44224(18) 0.0248(11) Uani 1 1 d .
H2D1 H 0.3567 0.2100 0.4300 0.030 Uiso 1 1 calc R
H2D2 H 0.5119 0.1885 0.4642 0.030 Uiso 1 1 calc R
C3D C 0.3439(5) 0.1255(2) 0.4826(2) 0.0336(12) Uani 1 1 d .
H3D H 0.2650 0.1125 0.4596 0.040 Uiso 1 1 calc R
C4D C 0.4485(6) 0.0741(2) 0.5089(2) 0.0534(16) Uani 1 1 d .
H4D1 H 0.5304 0.0863 0.5300 0.080 Uiso 1 1 calc R
H4D2 H 0.4941 0.0593 0.4783 0.080 Uiso 1 1 calc R
H4D3 H 0.3887 0.0434 0.5354 0.080 Uiso 1 1 calc R
C5D C 0.2600(6) 0.1456(2) 0.5299(2) 0.0497(15) Uani 1 1 d .
H5D1 H 0.2032 0.1130 0.5550 0.075 Uiso 1 1 calc R
H5D2 H 0.1880 0.1772 0.5124 0.075 Uiso 1 1 calc R
H5D3 H 0.3351 0.1593 0.5526 0.075 Uiso 1 1 calc R
C11D C 0.5327(5) 0.29339(19) 0.34993(19) 0.0224(11) Uani 1 1 d .
C12D C 0.4196(5) 0.3217(2) 0.31222(19) 0.0285(12) Uani 1 1 d .
H12D H 0.3820 0.3042 0.2846 0.034 Uiso 1 1 calc R
C13D C 0.3611(5) 0.3749(2) 0.3142(2) 0.0295(12) Uani 1 1 d .
H13F H 0.2831 0.3938 0.2883 0.035 Uiso 1 1 calc R
C14D C 0.4165(5) 0.4006(2) 0.3540(2) 0.0332(12) Uani 1 1 d .
H14D H 0.3784 0.4378 0.3547 0.040 Uiso 1 1 calc R
C15D C 0.5261(5) 0.3730(2) 0.3928(2) 0.0326(12) Uani 1 1 d .
H15D H 0.5621 0.3908 0.4205 0.039 Uiso 1 1 calc R
C16D C 0.5839(5) 0.3193(2) 0.3916(2) 0.0296(12) Uani 1 1 d .
H16D H 0.6582 0.2999 0.4188 0.036 Uiso 1 1 calc R
C21D C 0.1664(5) 0.0745(2) 0.36098(19) 0.0253(11) Uani 1 1 d .
C22D C 0.1289(5) 0.0259(2) 0.4069(2) 0.0301(12) Uani 1 1 d .
H22D H 0.2080 0.0020 0.4282 0.036 Uiso 1 1 calc R
C23D C -0.0231(5) 0.0132(2) 0.4207(2) 0.0366(13) Uani 1 1 d .
H23D H -0.0484 -0.0190 0.4525 0.044 Uiso 1 1 calc R
C24D C -0.1390(5) 0.0466(2) 0.3892(2) 0.0381(14) Uani 1 1 d .
H24D H -0.2434 0.0367 0.3987 0.046 Uiso 1 1 calc R
C25D C -0.1039(5) 0.0945(2) 0.3435(2) 0.0353(13) Uani 1 1 d .
H25D H -0.1841 0.1174 0.3217 0.042 Uiso 1 1 calc R
C26D C 0.0457(5) 0.1088(2) 0.32988(19) 0.0280(12) Uani 1 1 d .
H26D H 0.0692 0.1421 0.2991 0.034 Uiso 1 1 calc R
C31D C 0.3903(4) 0.1074(2) 0.26374(19) 0.0255(11) Uani 1 1 d .
H31D H 0.3107 0.1366 0.2442 0.031 Uiso 1 1 calc R
C32D C 0.3866(5) 0.0545(2) 0.2405(2) 0.0322(12) Uani 1 1 d .
H32D H 0.4650 0.0257 0.2615 0.039 Uiso 1 1 calc R
C33D C 0.4305(6) 0.0721(2) 0.1765(2) 0.0466(15) Uani 1 1 d .
H33G H 0.3546 0.1003 0.1551 0.070 Uiso 1 1 calc R
H33H H 0.4325 0.0376 0.1623 0.070 Uiso 1 1 calc R
H33I H 0.5325 0.0897 0.1712 0.070 Uiso 1 1 calc R
C34D C 0.2309(5) 0.0250(2) 0.2488(2) 0.0470(15) Uani 1 1 d .
H34D H 0.2048 0.0120 0.2900 0.070 Uiso 1 1 calc R
H34E H 0.2356 -0.0085 0.2332 0.070 Uiso 1 1 calc R
H34F H 0.1520 0.0526 0.2287 0.070 Uiso 1 1 calc R
C41D C 0.9019(5) 0.2475(2) 0.3525(2) 0.0396(14) Uani 1 1 d .
H41E H 0.8805 0.2898 0.3432 0.048 Uiso 1 1 calc R
H41F H 0.9302 0.2379 0.3164 0.048 Uiso 1 1 calc R
C42D C 1.0307(5) 0.2316(2) 0.3937(2) 0.0534(16) Uani 1 1 d .
H42G H 1.0034 0.2424 0.4288 0.080 Uiso 1 1 calc R
H42H H 1.1235 0.2521 0.3761 0.080 Uiso 1 1 calc R
H42I H 1.0500 0.1895 0.4033 0.080 Uiso 1 1 calc R

loop_
_atom_site_aniso_label
_atom_site_aniso_U_11
_atom_site_aniso_U_22
_atom_site_aniso_U_33
_atom_site_aniso_U_23
_atom_site_aniso_U_13
_atom_site_aniso_U_12
P1A 0.0236(7) 0.0291(8) 0.0288(8) -0.0120(6) -0.0024(5) 0.0027(5)
P2A 0.0272(7) 0.0310(8) 0.0306(8) -0.0089(7) 0.0030(6) -0.0001(6)
O11A 0.0230(16) 0.029(2) 0.0281(19) -0.0130(16) -0.0048(13) 0.0048(14)
O12A 0.0296(17) 0.035(2) 0.036(2) -0.0137(17) -0.0072(15) 0.0037(15)
O13A 0.031(2) 0.029(2) 0.057(3) -0.014(2) 0.0043(17) -0.0042(16)
O21A 0.0218(17) 0.045(2) 0.033(2) -0.0091(17) 0.0034(14) 0.0022(15)
O22A 0.042(2) 0.028(2) 0.042(2) -0.0051(18) 0.0048(16) -0.0029(15)
C1A 0.015(2) 0.028(3) 0.027(3) -0.010(2) 0.0006(19) 0.003(2)
C2A 0.034(3) 0.025(3) 0.036(3) -0.010(2) 0.002(2) 0.004(2)
C3A 0.044(3) 0.031(3) 0.032(3) -0.009(3) 0.008(2) -0.001(2)
C4A 0.077(4) 0.037(4) 0.046(4) -0.011(3) 0.021(3) -0.015(3)
C5A 0.094(4) 0.043(4) 0.033(4) -0.005(3) -0.003(3) -0.005(3)
C11A 0.023(2) 0.026(3) 0.027(3) -0.006(2) 0.004(2) 0.003(2)
C12A 0.040(3) 0.032(3) 0.030(3) -0.008(3) -0.004(2) 0.006(2)
C13A 0.045(3) 0.048(4) 0.039(4) -0.008(3) -0.013(3) 0.009(3)
C14A 0.049(3) 0.057(4) 0.020(3) -0.010(3) -0.006(2) -0.009(3)
C15A 0.055(3) 0.035(3) 0.036(3) -0.016(3) -0.003(3) 0.003(3)
C16A 0.040(3) 0.036(3) 0.034(3) -0.009(3) -0.006(2) 0.014(2)
C21A 0.043(3) 0.018(3) 0.029(3) -0.016(2) -0.008(2) 0.005(2)
C22A 0.037(3) 0.026(3) 0.031(3) -0.001(2) -0.002(2) -0.002(2)
C23A 0.035(3) 0.044(4) 0.054(4) -0.012(3) 0.013(3) -0.007(3)
C24A 0.022(3) 0.043(4) 0.063(4) -0.025(3) 0.009(3) -0.005(2)
C25A 0.022(3) 0.046(4) 0.056(4) -0.027(3) -0.012(3) 0.005(2)
C26A 0.031(3) 0.044(4) 0.031(3) -0.015(3) -0.001(2) -0.003(2)
C31A 0.029(3) 0.025(3) 0.036(3) -0.009(2) -0.002(2) 0.000(2)
C32A 0.045(3) 0.031(3) 0.044(4) -0.012(3) -0.006(3) 0.000(2)
C33A 0.121(5) 0.048(4) 0.050(4) -0.025(4) -0.008(4) 0.003(4)
C34A 0.108(5) 0.033(4) 0.067(5) -0.017(3) -0.023(4) 0.019(3)
C41A 0.027(3) 0.058(4) 0.049(4) -0.021(3) 0.011(3) 0.001(3)
C42A 0.031(3) 0.064(4) 0.069(4) -0.025(4) 0.000(3) 0.006(3)
P1B 0.0225(7) 0.0270(8) 0.0242(8) -0.0032(6) 0.0019(5) -0.0032(5)
P2B 0.0274(7) 0.0337(8) 0.0232(8) -0.0021(6) -0.0019(6) 0.0024(6)
O11B 0.0259(17) 0.0250(19) 0.0239(19) -0.0034(15) 0.0070(13) -0.0030(13)
O12B 0.0297(17) 0.028(2) 0.034(2) -0.0048(16) 0.0064(15) -0.0053(14)
O13B 0.033(2) 0.051(3) 0.031(2) -0.022(2) -0.0103(15) 0.0049(18)
O21B 0.0220(18) 0.056(3) 0.040(2) 0.0007(19) 0.0007(15) 0.0041(16)
O22B 0.045(2) 0.036(2) 0.024(2) -0.0083(17) -0.0094(15) 0.0083(16)
C1B 0.019(2) 0.025(3) 0.024(3) 0.001(2) 0.006(2) 0.001(2)
C2B 0.035(3) 0.031(3) 0.020(3) -0.004(2) 0.002(2) 0.003(2)
C3B 0.049(3) 0.042(4) 0.021(3) -0.004(3) 0.001(2) 0.018(3)
C4B 0.105(5) 0.033(4) 0.031(4) 0.000(3) 0.002(3) 0.001(3)
C5B 0.065(4) 0.067(4) 0.028(3) -0.005(3) -0.016(3) 0.016(3)
C11B 0.030(3) 0.028(3) 0.015(3) 0.001(2) 0.001(2) 0.004(2)
C12B 0.033(3) 0.032(3) 0.024(3) -0.007(2) 0.001(2) 0.006(2)
C13B 0.038(3) 0.041(4) 0.033(3) -0.003(3) -0.002(2) 0.006(3)
C14B 0.047(3) 0.031(3) 0.044(4) -0.009(3) -0.008(3) -0.005(3)
C15B 0.049(3) 0.043(4) 0.039(4) -0.023(3) -0.003(3) 0.011(3)
C16B 0.040(3) 0.041(4) 0.022(3) -0.005(3) 0.002(2) 0.009(3)
C21B 0.027(3) 0.028(3) 0.021(3) -0.009(2) 0.009(2) -0.006(2)
C22B 0.033(3) 0.036(3) 0.025(3) -0.010(2) 0.001(2) -0.007(2)
C23B 0.032(3) 0.047(4) 0.028(3) -0.016(3) 0.004(2) -0.009(2)
C24B 0.027(3) 0.043(4) 0.044(4) -0.022(3) -0.004(3) 0.009(3)
C25B 0.041(3) 0.034(3) 0.037(3) -0.008(3) -0.015(3) 0.005(3)
C26B 0.037(3) 0.028(3) 0.032(3) -0.004(3) 0.000(2) -0.003(2)
C31B 0.024(3) 0.027(3) 0.018(3) -0.003(2) -0.001(2) 0.000(2)
C32B 0.032(3) 0.033(3) 0.026(3) -0.007(3) 0.003(2) -0.006(2)
C33B 0.048(3) 0.047(4) 0.037(3) -0.017(3) -0.002(3) 0.006(3)
C34B 0.061(4) 0.043(4) 0.041(4) -0.020(3) -0.006(3) 0.009(3)
C41B 0.036(3) 0.046(4) 0.050(4) -0.004(3) -0.008(3) 0.010(3)
C42B 0.036(3) 0.064(4) 0.068(4) -0.029(4) 0.004(3) 0.007(3)
P1C 0.0223(7) 0.0305(8) 0.0331(8) -0.0105(7) 0.0013(6) 0.0004(5)
P2C 0.0295(7) 0.0345(9) 0.0474(10) -0.0114(7) -0.0083(6) 0.0001(6)
O11C 0.0261(17) 0.030(2) 0.034(2) -0.0113(16) 0.0024(14) -0.0016(14)
O12C 0.0267(17) 0.047(2) 0.030(2) -0.0142(18) 0.0061(15) -0.0017(15)
O13C 0.034(2) 0.035(2) 0.057(3) -0.020(2) -0.0110(18) 0.0116(17)
O21C 0.0194(19) 0.067(3) 0.080(3) -0.012(2) -0.0075(18) -0.0022(17)
O22C 0.053(2) 0.030(2) 0.053(3) -0.0100(19) -0.0138(18) 0.0050(17)
C1C 0.025(3) 0.028(3) 0.038(3) -0.010(3) 0.004(2) -0.006(2)
C2C 0.042(3) 0.030(3) 0.040(3) -0.011(3) -0.002(2) 0.002(2)
C3C 0.071(4) 0.032(3) 0.033(3) -0.004(3) -0.004(3) -0.004(3)
C4C 0.111(5) 0.036(4) 0.057(4) -0.007(3) -0.027(4) 0.020(4)
C5C 0.167(7) 0.056(5) 0.033(4) -0.002(3) 0.028(4) 0.005(4)
C11C 0.028(3) 0.029(3) 0.041(3) -0.013(3) -0.013(2) -0.004(2)
C12C 0.047(3) 0.032(3) 0.035(3) -0.004(3) -0.011(3) -0.005(3)
C13C 0.058(4) 0.039(4) 0.034(3) -0.009(3) -0.002(3) -0.005(3)
C14C 0.057(4) 0.048(4) 0.028(3) -0.009(3) -0.007(3) 0.008(3)
C15C 0.073(4) 0.038(4) 0.041(4) -0.017(3) -0.019(3) -0.007(3)
C16C 0.047(3) 0.037(4) 0.035(3) -0.008(3) -0.009(3) -0.009(3)
C21C 0.035(3) 0.028(3) 0.035(3) -0.016(3) 0.004(2) 0.001(2)
C22C 0.029(3) 0.040(3) 0.043(4) -0.010(3) -0.001(2) 0.000(2)
C23C 0.041(3) 0.048(4) 0.047(4) -0.014(3) -0.012(3) 0.011(3)
C24C 0.021(3) 0.049(4) 0.080(5) -0.030(4) -0.014(3) 0.008(3)
C25C 0.033(3) 0.035(4) 0.062(4) -0.006(3) 0.008(3) 0.000(2)
C26C 0.034(3) 0.034(3) 0.034(3) -0.005(3) 0.002(2) 0.003(2)
C31C 0.029(3) 0.023(3) 0.031(3) -0.006(2) 0.004(2) 0.003(2)
C32C 0.039(3) 0.031(3) 0.049(4) -0.014(3) 0.000(3) -0.002(2)
C33C 0.062(4) 0.031(3) 0.045(4) -0.015(3) -0.003(3) 0.000(3)
C34C 0.082(4) 0.057(4) 0.069(5) -0.029(4) -0.032(4) 0.016(3)
C41C 0.031(3) 0.077(5) 0.061(4) -0.034(4) -0.008(3) 0.003(3)
C42C 0.029(3) 0.097(6) 0.123(6) -0.071(5) 0.008(3) -0.014(3)
P1D 0.0254(7) 0.0211(7) 0.0232(7) -0.0042(6) -0.0028(5) 0.0011(5)
P2D 0.0262(7) 0.0247(8) 0.0222(8) -0.0031(6) -0.0013(5) -0.0010(5)
O11D 0.0302(17) 0.0166(18) 0.0187(18) -0.0023(14) -0.0030(13) -0.0009(13)
O12D 0.0299(17) 0.0236(19) 0.031(2) -0.0028(16) -0.0078(14) 0.0051(14)
O13D 0.0349(19) 0.043(2) 0.034(2) -0.0202(18) 0.0086(15) -0.0063(16)
O21D 0.0237(17) 0.030(2) 0.030(2) 0.0007(16) -0.0005(14) -0.0016(14)
O22D 0.0398(18) 0.029(2) 0.0209(19) -0.0057(16) 0.0064(14) -0.0062(15)
C1D 0.025(2) 0.017(3) 0.021(3) -0.003(2) -0.009(2) 0.0004(19)
C2D 0.036(3) 0.017(3) 0.020(3) -0.003(2) -0.001(2) -0.007(2)
C3D 0.057(3) 0.021(3) 0.021(3) -0.004(2) 0.005(2) -0.009(2)
C4D 0.090(4) 0.030(3) 0.034(4) 0.001(3) 0.009(3) 0.003(3)
C5D 0.076(4) 0.041(4) 0.029(3) -0.005(3) 0.014(3) -0.016(3)
C11D 0.024(2) 0.018(3) 0.019(3) 0.005(2) -0.001(2) -0.001(2)
C12D 0.029(3) 0.031(3) 0.025(3) -0.007(2) 0.002(2) -0.005(2)
C13D 0.028(3) 0.027(3) 0.031(3) -0.003(3) -0.003(2) 0.002(2)
C14D 0.040(3) 0.020(3) 0.037(3) -0.006(3) 0.010(3) 0.003(2)
C15D 0.034(3) 0.038(3) 0.031(3) -0.018(3) 0.003(2) -0.007(2)
C16D 0.029(3) 0.031(3) 0.026(3) -0.003(2) 0.001(2) -0.007(2)
C21D 0.038(3) 0.020(3) 0.019(3) -0.006(2) -0.004(2) 0.000(2)
C22D 0.034(3) 0.026(3) 0.031(3) -0.008(3) -0.006(2) -0.002(2)
C23D 0.039(3) 0.036(3) 0.033(3) -0.007(3) 0.005(2) -0.012(3)
C24D 0.023(3) 0.048(4) 0.053(4) -0.031(3) 0.007(3) -0.009(3)
C25D 0.029(3) 0.045(4) 0.038(3) -0.021(3) -0.002(2) 0.006(2)
C26D 0.035(3) 0.029(3) 0.020(3) -0.007(2) 0.002(2) 0.000(2)
C31D 0.018(2) 0.032(3) 0.026(3) -0.008(2) -0.001(2) 0.002(2)
C32D 0.032(3) 0.034(3) 0.035(3) -0.017(3) -0.006(2) 0.006(2)
C33D 0.054(3) 0.054(4) 0.040(4) -0.026(3) 0.010(3) -0.005(3)
C34D 0.053(3) 0.049(4) 0.050(4) -0.032(3) 0.013(3) -0.016(3)
C41D 0.031(3) 0.038(3) 0.053(4) -0.016(3) 0.002(3) -0.008(2)
C42D 0.035(3) 0.055(4) 0.075(5) -0.024(4) -0.007(3) -0.008(3)

loop_
_atom_type_symbol
_atom_type_description
_atom_type_scat_dispersion_real
_atom_type_scat_dispersion_imag
_atom_type_scat_source
C C 0.0033 0.0016 'International Tables Vol C Tables 4.2.6.8 and 6.1.1.4'
H H 0.0000 0.0000 'International Tables Vol C Tables 4.2.6.8 and 6.1.1.4'
O O 0.0106 0.0060 'International Tables Vol C Tables 4.2.6.8 and 6.1.1.4'
P P 0.1023 0.0942 'International Tables Vol C Tables 4.2.6.8 and 6.1.1.4'

loop_
_geom_angle_atom_site_label_1
_geom_angle_atom_site_label_2
_geom_angle_atom_site_label_3
_geom_angle
O12A P1A O11A 112.85(16)
O12A P1A C21A 113.6(2)
O11A P1A C21A 104.46(18)
O12A P1A C31A 115.5(2)
O11A P1A C31A 103.96(19)
C21A P1A C31A 105.4(2)
O22A P2A O21A 116.31(18)
O22A P2A C11A 112.2(2)
O21A P2A C11A 107.05(19)
O22A P2A C1A 113.27(19)
O21A P2A C1A 98.11(18)
C11A P2A C1A 108.8(2)
C1A O11A P1A 121.2(3)
C41A O21A P2A 121.6(3)
O11A C1A C2A 110.2(3)
O11A C1A P2A 106.6(3)
C2A C1A P2A 113.5(3)
C1A C2A C3A 116.8(4)
C5A C3A C2A 113.5(4)
C5A C3A C4A 110.3(4)
C2A C3A C4A 108.5(4)
C16A C11A C12A 118.2(4)
C16A C11A P2A 122.2(4)
C12A C11A P2A 119.5(4)
C13A C12A C11A 120.4(5)
C14A C13A C12A 120.4(5)
C13A C14A C15A 119.7(5)
C16A C15A C14A 120.0(5)
C15A C16A C11A 121.4(5)
C22A C21A C26A 118.4(4)
C22A C21A P1A 119.2(4)
C26A C21A P1A 122.0(4)
C21A C22A C23A 120.7(5)
C24A C23A C22A 120.3(5)
C23A C24A C25A 120.1(4)
C24A C25A C26A 120.0(5)
C25A C26A C21A 120.4(5)
O13A C31A C32A 110.7(4)
O13A C31A P1A 109.7(3)
C32A C31A P1A 113.0(3)
C33A C32A C34A 110.0(5)
C33A C32A C31A 112.8(4)
C34A C32A C31A 109.6(4)
O21A C41A C42A 108.3(4)
O12B P1B O11B 114.46(16)
O12B P1B C21B 113.8(2)
O11B P1B C21B 102.13(18)
O12B P1B C31B 114.0(2)
O11B P1B C31B 101.27(18)
C21B P1B C31B 109.8(2)
O22B P2B O21B 116.34(18)
O22B P2B C11B 111.1(2)
O21B P2B C11B 107.0(2)
O22B P2B C1B 113.35(19)
O21B P2B C1B 99.12(18)
C11B P2B C1B 109.1(2)
C1B O11B P1B 122.4(3)
C41B O21B P2B 121.7(3)
O11B C1B C2B 109.8(3)
O11B C1B P2B 106.9(3)
C2B C1B P2B 114.2(3)
C1B C2B C3B 115.3(4)
C4B C3B C2B 111.9(4)
C4B C3B C5B 111.4(4)
C2B C3B C5B 109.1(4)
C16B C11B C12B 119.0(5)
C16B C11B P2B 122.0(4)
C12B C11B P2B 118.9(4)
C13B C12B C11B 121.0(5)
C14B C13B C12B 119.5(5)
C15B C14B C13B 119.6(5)
C14B C15B C16B 121.9(5)
C15B C16B C11B 119.0(5)
C22B C21B C26B 118.3(4)
C22B C21B P1B 123.1(4)
C26B C21B P1B 118.6(3)
C21B C22B C23B 121.6(5)
C24B C23B C22B 118.8(5)
C23B C24B C25B 121.4(4)
C24B C25B C26B 120.1(5)
C25B C26B C21B 119.8(4)
O13B C31B C32B 106.0(3)
O13B C31B P1B 107.3(3)
C32B C31B P1B 114.0(3)
C34B C32B C33B 109.7(4)
C34B C32B C31B 112.2(4)
C33B C32B C31B 110.9(4)
O21B C41B C42B 110.7(4)
O12C P1C O11C 114.11(17)
O12C P1C C21C 113.9(2)
O11C P1C C21C 102.78(18)
O12C P1C C31C 113.06(19)
O11C P1C C31C 103.38(19)
C21C P1C C31C 108.6(2)
O22C P2C O21C 116.0(2)
O22C P2C C11C 112.0(2)
O21C P2C C11C 107.2(2)
O22C P2C C1C 113.5(2)
O21C P2C C1C 97.8(2)
C11C P2C C1C 109.3(2)
C1C O11C P1C 122.0(3)
C41C O21C P2C 124.1(4)
O11C C1C C2C 110.6(3)
O11C C1C P2C 107.2(3)
C2C C1C P2C 112.3(3)
C1C C2C C3C 117.4(4)
C2C C3C C5C 113.9(5)
C2C C3C C4C 108.8(4)
C5C C3C C4C 110.3(5)
C12C C11C C16C 118.7(5)
C12C C11C P2C 119.4(4)
C16C C11C P2C 121.9(4)
C11C C12C C13C 120.8(5)
C14C C13C C12C 119.4(5)
C15C C14C C13C 120.7(5)
C14C C15C C16C 119.6(5)
C15C C16C C11C 120.9(5)
C26C C21C C22C 117.8(4)
C26C C21C P1C 123.1(4)
C22C C21C P1C 118.9(4)
C23C C22C C21C 119.9(5)
C24C C23C C22C 122.1(5)
C23C C24C C25C 119.2(5)
C26C C25C C24C 119.2(5)
C25C C26C C21C 121.8(5)
O13C C31C C32C 105.5(4)
O13C C31C P1C 108.9(3)
C32C C31C P1C 114.1(3)
C34C C32C C31C 114.9(4)
C34C C32C C33C 108.9(4)
C31C C32C C33C 110.2(4)
O21C C41C C42C 110.0(5)
O12D P1D O11D 114.54(16)
O12D P1D C21D 113.9(2)
O11D P1D C21D 102.55(18)
O12D P1D C31D 113.16(19)
O11D P1D C31D 101.64(18)
C21D P1D C31D 109.9(2)
O22D P2D O21D 115.83(17)
O22D P2D C11D 111.08(19)
O21D P2D C11D 106.07(19)
O22D P2D C1D 113.18(19)
O21D P2D C1D 99.24(18)
C11D P2D C1D 110.7(2)
C1D O11D P1D 122.5(2)
C41D O21D P2D 119.6(3)
O11D C1D C2D 109.7(3)
O11D C1D P2D 106.8(3)
C2D C1D P2D 114.0(3)
C1D C2D C3D 115.4(4)
C4D C3D C5D 110.3(4)
C4D C3D C2D 113.0(4)
C5D C3D C2D 109.6(4)
C12D C11D C16D 118.7(4)
C12D C11D P2D 119.4(4)
C16D C11D P2D 121.9(3)
C13D C12D C11D 121.0(4)
C12D C13D C14D 119.5(4)
C15D C14D C13D 120.9(5)
C14D C15D C16D 119.9(5)
C15D C16D C11D 120.0(4)
C22D C21D C26D 118.6(4)
C22D C21D P1D 119.6(3)
C26D C21D P1D 121.8(4)
C23D C22D C21D 119.6(4)
C22D C23D C24D 120.8(5)
C23D C24D C25D 120.3(4)
C26D C25D C24D 119.9(5)
C25D C26D C21D 120.7(5)
O13D C31D C32D 107.4(3)
O13D C31D P1D 106.2(3)
C32D C31D P1D 114.0(3)
C34D C32D C31D 113.2(4)
C34D C32D C33D 109.3(4)
C31D C32D C33D 109.9(4)
O21D C41D C42D 109.2(4)

loop_
_geom_bond_atom_site_label_1
_geom_bond_atom_site_label_2
_geom_bond_distance
P1A O12A 1.472(3)
P1A O11A 1.610(3)
P1A C21A 1.780(5)
P1A C31A 1.822(5)
P2A O22A 1.487(3)
P2A O21A 1.574(3)
P2A C11A 1.786(5)
P2A C1A 1.825(4)
O11A C1A 1.453(4)
O13A C31A 1.414(5)
O21A C41A 1.451(5)
C1A C2A 1.517(6)
C2A C3A 1.526(6)
C3A C5A 1.507(7)
C3A C4A 1.526(6)
C11A C16A 1.389(6)
C11A C12A 1.391(6)
C12A C13A 1.380(7)
C13A C14A 1.376(7)
C14A C15A 1.382(7)
C15A C16A 1.367(6)
C21A C22A 1.384(6)
C21A C26A 1.405(6)
C22A C23A 1.385(6)
C23A C24A 1.374(7)
C24A C25A 1.380(7)
C25A C26A 1.386(6)
C31A C32A 1.533(6)
C32A C33A 1.495(7)
C32A C34A 1.514(7)
C41A C42A 1.499(7)
P1B O12B 1.475(3)
P1B O11B 1.611(3)
P1B C21B 1.780(4)
P1B C31B 1.830(4)
P2B O22B 1.484(3)
P2B O21B 1.568(3)
P2B C11B 1.788(5)
P2B C1B 1.807(4)
O11B C1B 1.452(5)
O13B C31B 1.419(5)
O21B C41B 1.436(5)
C1B C2B 1.514(6)
C2B C3B 1.530(6)
C3B C4B 1.507(7)
C3B C5B 1.537(7)
C11B C16B 1.386(6)
C11B C12B 1.391(6)
C12B C13B 1.383(6)
C13B C14B 1.376(7)
C14B C15B 1.367(7)
C15B C16B 1.383(7)
C21B C22B 1.387(6)
C21B C26B 1.408(6)
C22B C23B 1.390(6)
C23B C24B 1.370(7)
C24B C25B 1.371(6)
C25B C26B 1.390(6)
C31B C32B 1.531(6)
C32B C34B 1.517(6)
C32B C33B 1.526(6)
C41B C42B 1.473(6)
P1C O12C 1.474(3)
P1C O11C 1.609(3)
P1C C21C 1.769(5)
P1C C31C 1.827(5)
P2C O22C 1.483(3)
P2C O21C 1.565(3)
P2C C11C 1.784(5)
P2C C1C 1.819(5)
O11C C1C 1.453(5)
O13C C31C 1.418(5)
O21C C41C 1.423(6)
C1C C2C 1.520(6)
C2C C3C 1.521(7)
C3C C5C 1.520(7)
C3C C4C 1.534(7)
C11C C12C 1.382(6)
C11C C16C 1.384(6)
C12C C13C 1.388(7)
C13C C14C 1.376(7)
C14C C15C 1.372(7)
C15C C16C 1.382(7)
C21C C26C 1.391(6)
C21C C22C 1.394(6)
C22C C23C 1.370(6)
C23C C24C 1.362(7)
C24C C25C 1.389(7)
C25C C26C 1.379(6)
C31C C32C 1.529(6)
C32C C34C 1.503(7)
C32C C33C 1.542(7)
C41C C42C 1.484(7)
P1D O12D 1.471(3)
P1D O11D 1.611(3)
P1D C21D 1.784(4)
P1D C31D 1.836(4)
P2D O22D 1.474(3)
P2D O21D 1.577(3)
P2D C11D 1.786(4)
P2D C1D 1.819(4)
O11D C1D 1.452(5)
O13D C31D 1.424(5)
O21D C41D 1.450(5)
C1D C2D 1.521(6)
C2D C3D 1.535(6)
C3D C4D 1.512(6)
C3D C5D 1.527(6)
C11D C12D 1.386(6)
C11D C16D 1.407(6)
C12D C13D 1.377(6)
C13D C14D 1.379(6)
C14D C15D 1.375(6)
C15D C16D 1.380(6)
C21D C22D 1.403(6)
C21D C26D 1.412(6)
C22D C23D 1.376(6)
C23D C24D 1.376(7)
C24D C25D 1.387(7)
C25D C26D 1.362(6)
C31D C32D 1.526(6)
C32D C34D 1.524(6)
C32D C33D 1.527(6)
C41D C42D 1.485(6)
